data_4102464
loop_
_publ_author_name
'Eric M. Woerly'
'Alan H. Cherney'
'Erin K. Davis'
'Martin D. Burke'

_publ_contact_author
; 
Danielle L. Gray 
University of Illinois 
School of Chemical Sciences, Box 59-1 
505 South Mathews Avenue 
Urbana, Illinois  61801 
USA 
;
_publ_contact_author_email dgray@illinois.edu
_publ_contact_author_fax '1  217 244 8068'
_publ_contact_author_phone '1  217 244 1708'
_publ_section_title
;
 Stereoretentive Suzuki-Miyaura Coupling of Haloallenes Enables Fully
 Stereocontrolled Access to (-)-Peridinin
;
_journal_name_full 'Journal of the American Chemical Society'
_journal_page_first 6941
_journal_page_last 6943
_journal_paper_doi 10.1021/ja102721p
_journal_volume 132
_journal_year 2010
_chemical_formula_moiety 'C8 H11 B Br N O4 '
_chemical_formula_sum 'C8 H11 B Br N O4'
_chemical_formula_weight 275.90
_chemical_name_systematic
; 
? 
;
_space_group_IT_number 14
_symmetry_cell_setting monoclinic
_symmetry_space_group_name_Hall '-P 2ybc'
_symmetry_space_group_name_H-M 'P 1 21/c 1'
_atom_sites_solution_hydrogens geom
_atom_sites_solution_primary direct
_atom_sites_solution_secondary difmap
_audit_creation_method SHELXL-97
_audit_update_record
; 
? 
;
_cell_angle_alpha 90.00
_cell_angle_beta 115.103(5)
_cell_angle_gamma 90.00
_cell_formula_units_Z 4
_cell_length_a 9.350(3)
_cell_length_b 9.005(3)
_cell_length_c 14.078(4)
_cell_measurement_reflns_used 979
_cell_measurement_temperature 193(2)
_cell_measurement_theta_max 25.63
_cell_measurement_theta_min 2.41
_cell_volume 1073.4(6)
_computing_cell_refinement 'SAINT V7.23A (Bruker, 2005)'
_computing_data_collection 'SMART V5.625 (Bruker, 2001)'
_computing_data_reduction
; 
SAINT V7.23A, XPREP V2005/2, SADABS V2007/4, TWINABS V2007/5 
(Bruker, 2005 & 2007) 
;
_computing_molecular_graphics
; 
SHELXTL V6.12 (Bruker, 2005), CrystalMaker v2.1.3 (CrystalMaker, 1994) 
;
_computing_publication_material 'XCIF V6.12 (Bruker, 2005)'
_computing_structure_refinement 'SHELXTL V6.12 (Bruker, 2005)'
_computing_structure_solution 'SHELXTL V6.12 (Bruker, 2005)'
_diffrn_ambient_temperature 193(2)
_diffrn_measured_fraction_theta_full 0.999
_diffrn_measured_fraction_theta_max 0.999
_diffrn_measurement_device 'Siemens Platform/CCD'
_diffrn_measurement_method 'profile data from \w scans'
_diffrn_radiation_monochromator graphite
_diffrn_radiation_source 'normal-focus sealed tube'
_diffrn_radiation_type MoK\a
_diffrn_radiation_wavelength 0.71073
_diffrn_radiation_wavelength_id b51has
_diffrn_reflns_av_R_equivalents 0.0338
_diffrn_reflns_av_sigmaI/netI 0.0314
_diffrn_reflns_limit_h_max 11
_diffrn_reflns_limit_h_min -11
_diffrn_reflns_limit_k_max 10
_diffrn_reflns_limit_k_min -10
_diffrn_reflns_limit_l_max 16
_diffrn_reflns_limit_l_min -16
_diffrn_reflns_number 8924
_diffrn_reflns_theta_full 25.38
_diffrn_reflns_theta_max 25.38
_diffrn_reflns_theta_min 2.41
_exptl_absorpt_coefficient_mu 3.822
_exptl_absorpt_correction_T_max 0.7957
_exptl_absorpt_correction_T_min 0.2180
_exptl_absorpt_correction_type integration
_exptl_absorpt_process_details 'SHELXTL/XPREP V2005/2 (Bruker, 2005)'
_exptl_crystal_colour colourless
_exptl_crystal_density_diffrn 1.707
_exptl_crystal_density_method 'not measured'
_exptl_crystal_description plate
_exptl_crystal_F_000 552
_exptl_crystal_id b51has
_exptl_crystal_preparation
; 
The data crystal was mounted using oil (Parantone-N, Exxon) to a 
0.3 mm cryo-loop (Hampton Research). 
;
_exptl_crystal_size_max 0.390
_exptl_crystal_size_mid 0.350
_exptl_crystal_size_min 0.060
_refine_diff_density_max 0.849
_refine_diff_density_min -0.480
_refine_diff_density_rms 0.083
_refine_ls_extinction_method none
_refine_ls_goodness_of_fit_ref 1.053
_refine_ls_hydrogen_treatment noref
_refine_ls_matrix_type full
_refine_ls_number_parameters 138
_refine_ls_number_reflns 1975
_refine_ls_number_restraints 0
_refine_ls_restrained_S_all 1.053
_refine_ls_R_factor_all 0.0386
_refine_ls_R_factor_gt 0.0331
_refine_ls_shift/su_max 0.000
_refine_ls_shift/su_mean 0.000
_refine_ls_structure_factor_coef Fsqd
_refine_ls_weighting_details 'calc w=1/[\s^2^(Fo^2^)+(0.0573P)^2^+0.6270P] where P=(Fo^2^+2Fc^2^)/3'
_refine_ls_weighting_scheme calc
_refine_ls_wR_factor_gt 0.0900
_refine_ls_wR_factor_ref 0.0936
_reflns_number_gt 1724
_reflns_number_total 1975
_reflns_threshold_expression >2sigma(I)
_cod_data_source_file ja102721p_si_005.cif
_cod_data_source_block b51has
_cod_original_sg_symbol_H-M 'P 1 21/c 1 '
_cod_database_code 4102464

loop_
_symmetry_equiv_pos_as_xyz
'x, y, z'
'-x, y+1/2, -z+1/2'
'-x, -y, -z'
'x, -y-1/2, z-1/2'

loop_
_atom_site_label
_atom_site_type_symbol
_atom_site_fract_x
_atom_site_fract_y
_atom_site_fract_z
_atom_site_U_iso_or_equiv
_atom_site_adp_type
_atom_site_occupancy
_atom_site_symmetry_multiplicity
_atom_site_calc_flag
_atom_site_refinement_flags
Br1 Br -0.38109(3) 0.34888(4) 0.07782(3) 0.04679(16) Uani 1 1 d .
B1 B 0.1058(3) 0.1988(3) 0.2123(2) 0.0258(6) Uani 1 1 d .
O1 O 0.1704(2) 0.07408(18) 0.17571(14) 0.0299(4) Uani 1 1 d .
O2 O 0.3996(2) -0.0007(2) 0.17707(16) 0.0394(5) Uani 1 1 d .
O3 O 0.2315(3) 0.2591(3) 0.48234(15) 0.0490(6) Uani 1 1 d .
O4 O 0.1180(2) 0.16938(19) 0.31890(15) 0.0306(4) Uani 1 1 d .
N1 N 0.2431(2) 0.3285(2) 0.23794(16) 0.0228(4) Uani 1 1 d .
C1 C 0.3216(3) 0.0912(3) 0.1941(2) 0.0281(5) Uani 1 1 d .
C2 C 0.3819(3) 0.2414(3) 0.2416(2) 0.0302(6) Uani 1 1 d .
H2A H 0.4616 0.2302 0.3151 0.036 Uiso 1 1 calc R
H2B H 0.4318 0.2931 0.2014 0.036 Uiso 1 1 calc R
C3 C 0.2026(3) 0.4529(3) 0.1604(2) 0.0322(6) Uani 1 1 d .
H3A H 0.2887 0.5256 0.1843 0.048 Uiso 1 1 calc R
H3B H 0.1050 0.5009 0.1541 0.048 Uiso 1 1 calc R
H3C H 0.1877 0.4135 0.0919 0.048 Uiso 1 1 calc R
C4 C 0.2681(3) 0.3854(3) 0.3436(2) 0.0318(6) Uani 1 1 d .
H4A H 0.2090 0.4790 0.3369 0.038 Uiso 1 1 calc R
H4B H 0.3816 0.4041 0.3874 0.038 Uiso 1 1 calc R
C5 C 0.2069(3) 0.2649(3) 0.3914(2) 0.0319(6) Uani 1 1 d .
C6 C -0.1146(3) 0.2134(4) 0.0143(2) 0.0434(7) Uani 1 1 d .
H6A H -0.2112 0.2687 -0.0276 0.065 Uiso 1 1 calc R
H6B H -0.1331 0.1071 -0.0006 0.065 Uiso 1 1 calc R
H6C H -0.0292 0.2467 -0.0036 0.065 Uiso 1 1 calc R
C7 C -0.0687(3) 0.2408(3) 0.1290(2) 0.0261(5) Uani 1 1 d .
C8 C -0.1679(3) 0.2956(3) 0.1651(2) 0.0309(6) Uani 1 1 d .
H8 H -0.1305 0.3090 0.2386 0.037 Uiso 1 1 calc R

loop_
_atom_site_aniso_label
_atom_site_aniso_U_11
_atom_site_aniso_U_22
_atom_site_aniso_U_33
_atom_site_aniso_U_23
_atom_site_aniso_U_13
_atom_site_aniso_U_12
Br1 0.0208(2) 0.0631(3) 0.0497(2) -0.00766(14) 0.00844(15) 0.00782(12)
B1 0.0235(14) 0.0212(13) 0.0328(15) -0.0008(11) 0.0122(12) -0.0037(11)
O1 0.0229(9) 0.0230(9) 0.0407(10) -0.0039(7) 0.0105(8) -0.0014(7)
O2 0.0324(10) 0.0359(11) 0.0468(12) -0.0055(9) 0.0137(9) 0.0116(8)
O3 0.0421(12) 0.0772(17) 0.0295(11) 0.0028(10) 0.0170(9) 0.0017(11)
O4 0.0246(9) 0.0328(10) 0.0341(10) 0.0067(7) 0.0121(8) -0.0010(7)
N1 0.0207(10) 0.0209(10) 0.0268(11) -0.0006(8) 0.0099(9) -0.0007(7)
C1 0.0245(12) 0.0282(13) 0.0272(12) 0.0019(10) 0.0068(10) 0.0061(10)
C2 0.0214(12) 0.0280(13) 0.0413(14) -0.0016(11) 0.0135(11) 0.0006(10)
C3 0.0334(13) 0.0239(13) 0.0392(15) 0.0072(11) 0.0154(11) -0.0006(10)
C4 0.0326(14) 0.0307(13) 0.0321(14) -0.0070(11) 0.0138(12) -0.0040(11)
C5 0.0228(12) 0.0420(15) 0.0309(14) 0.0018(11) 0.0113(11) 0.0066(11)
C6 0.0281(14) 0.0630(19) 0.0342(15) -0.0038(14) 0.0083(12) 0.0026(14)
C7 0.0214(12) 0.0222(12) 0.0334(13) -0.0003(10) 0.0102(10) -0.0029(9)
C8 0.0191(12) 0.0312(13) 0.0370(14) -0.0015(11) 0.0065(11) -0.0009(10)

loop_
_atom_type_symbol
_atom_type_description
_atom_type_scat_dispersion_real
_atom_type_scat_dispersion_imag
_atom_type_scat_source
C C 0.0033 0.0016 'International Tables Vol C Tables 4.2.6.8 and 6.1.1.4'
H H 0.0000 0.0000 'International Tables Vol C Tables 4.2.6.8 and 6.1.1.4'
B B 0.0013 0.0007 'International Tables Vol C Tables 4.2.6.8 and 6.1.1.4'
Br Br -0.2901 2.4595 'International Tables Vol C Tables 4.2.6.8 and 6.1.1.4'
N N 0.0061 0.0033 'International Tables Vol C Tables 4.2.6.8 and 6.1.1.4'
O O 0.0106 0.0060 'International Tables Vol C Tables 4.2.6.8 and 6.1.1.4'

loop_
_exptl_crystal_face_index_h
_exptl_crystal_face_index_k
_exptl_crystal_face_index_l
_exptl_crystal_face_perp_dist
-1.00 0.00 1.00 0.1950
0.00 0.00 -1.00 0.0300
0.00 0.00 1.00 0.0300
-1.00 1.00 1.00 0.1700
1.00 -1.00 -1.00 0.1800

loop_
_geom_angle_atom_site_label_1
_geom_angle_atom_site_label_2
_geom_angle_atom_site_label_3
_geom_angle
O1 B1 O4 110.7(2)
O1 B1 C7 111.5(2)
O4 B1 C7 113.7(2)
O1 B1 N1 102.68(19)
O4 B1 N1 100.71(19)
C7 B1 N1 116.6(2)
C1 O1 B1 113.79(19)
C5 O4 B1 114.8(2)
C4 N1 C3 110.7(2)
C4 N1 C2 112.2(2)
C3 N1 C2 111.3(2)
C4 N1 B1 103.76(19)
C3 N1 B1 115.8(2)
C2 N1 B1 102.61(18)
O2 C1 O1 124.7(2)
O2 C1 C2 124.5(2)
O1 C1 C2 110.9(2)
N1 C2 C1 107.3(2)
N1 C2 H2A 110.2
C1 C2 H2A 110.2
N1 C2 H2B 110.2
C1 C2 H2B 110.2
H2A C2 H2B 108.5
N1 C3 H3A 109.5
N1 C3 H3B 109.5
H3A C3 H3B 109.5
N1 C3 H3C 109.5
H3A C3 H3C 109.5
H3B C3 H3C 109.5
N1 C4 C5 105.6(2)
N1 C4 H4A 110.6
C5 C4 H4A 110.6
N1 C4 H4B 110.6
C5 C4 H4B 110.6
H4A C4 H4B 108.8
O3 C5 O4 124.5(3)
O3 C5 C4 124.6(3)
O4 C5 C4 110.8(2)
C7 C6 H6A 109.5
C7 C6 H6B 109.5
H6A C6 H6B 109.5
C7 C6 H6C 109.5
H6A C6 H6C 109.5
H6B C6 H6C 109.5
C8 C7 C6 123.0(2)
C8 C7 B1 118.0(2)
C6 C7 B1 119.1(2)
C7 C8 Br1 123.8(2)
C7 C8 H8 118.1
Br1 C8 H8 118.1

loop_
_geom_bond_atom_site_label_1
_geom_bond_atom_site_label_2
_geom_bond_distance
Br1 C8 1.906(3)
B1 O1 1.468(3)
B1 O4 1.480(3)
B1 C7 1.599(4)
B1 N1 1.658(3)
O1 C1 1.334(3)
O2 C1 1.193(3)
O3 C5 1.202(3)
O4 C5 1.324(3)
N1 C4 1.495(3)
N1 C3 1.497(3)
N1 C2 1.499(3)
C1 C2 1.508(4)
C2 H2A 0.9900
C2 H2B 0.9900
C3 H3A 0.9800
C3 H3B 0.9800
C3 H3C 0.9800
C4 C5 1.512(4)
C4 H4A 0.9900
C4 H4B 0.9900
C6 C7 1.505(4)
C6 H6A 0.9800
C6 H6B 0.9800
C6 H6C 0.9800
C7 C8 1.327(4)
C8 H8 0.9500

loop_
_geom_torsion_atom_site_label_1
_geom_torsion_atom_site_label_2
_geom_torsion_atom_site_label_3
_geom_torsion_atom_site_label_4
_geom_torsion
O4 B1 O1 C1 -94.2(2)
C7 B1 O1 C1 138.2(2)
N1 B1 O1 C1 12.6(3)
O1 B1 O4 C5 118.3(2)
C7 B1 O4 C5 -115.3(2)
N1 B1 O4 C5 10.2(3)
O1 B1 N1 C4 -132.9(2)
O4 B1 N1 C4 -18.7(2)
C7 B1 N1 C4 104.8(2)
O1 B1 N1 C3 105.5(2)
O4 B1 N1 C3 -140.2(2)
C7 B1 N1 C3 -16.7(3)
O1 B1 N1 C2 -16.0(2)
O4 B1 N1 C2 98.3(2)
C7 B1 N1 C2 -138.2(2)
B1 O1 C1 O2 174.8(3)
B1 O1 C1 C2 -3.9(3)
C4 N1 C2 C1 125.0(2)
C3 N1 C2 C1 -110.2(2)
B1 N1 C2 C1 14.3(3)
O2 C1 C2 N1 173.5(2)
O1 C1 C2 N1 -7.8(3)
C3 N1 C4 C5 145.4(2)
C2 N1 C4 C5 -89.6(2)
B1 N1 C4 C5 20.4(2)
B1 O4 C5 O3 -179.7(3)
B1 O4 C5 C4 2.5(3)
N1 C4 C5 O3 166.6(2)
N1 C4 C5 O4 -15.7(3)
O1 B1 C7 C8 149.1(2)
O4 B1 C7 C8 23.1(3)
N1 B1 C7 C8 -93.4(3)
O1 B1 C7 C6 -29.5(3)
O4 B1 C7 C6 -155.4(2)
N1 B1 C7 C6 88.0(3)
C6 C7 C8 Br1 -0.5(4)
B1 C7 C8 Br1 -178.99(18)
